data_4039003
loop_
_publ_author_name
'N\'eron, S\'ebastien'
'Morency, Mathieu'
'Chen, Liguo'
'Maris, Thierry'
'Rocherfort, Dominic'
'Iftimie, Radu'
'Wuest, James D.'

_publ_contact_author_id_orcid 0000-0001-9731-4046
_publ_section_title
;
 Diphenoquinone Redux
;
_journal_name_full 'Journal of Organic Chemistry'
_journal_page_first 7673
_journal_page_last 7695
_journal_paper_doi 10.1021/acs.joc.2c00260
_journal_volume 87
_journal_year 2022
_chemical_formula_moiety 'C13 H10 O2'
_chemical_formula_sum 'C13 H10 O2'
_chemical_formula_weight 198.21
_space_group_crystal_system orthorhombic
_space_group_IT_number 62
_space_group_name_Hall '-P 2ac 2n'
_space_group_name_H-M_alt 'P n m a'
_atom_sites_solution_hydrogens mixed
_atom_sites_solution_primary dual
_audit_contact_author_email thierry.maris@umontreal.ca
_audit_contact_author_name 'Thierry Maris'
_audit_contact_author_phone '+1 514 340 4711 2579'
_audit_creation_date 2021-06-26
_audit_creation_method
;
Olex2 1.3
(compiled 2020.11.12 svn.r5f609507 for OlexSys, GUI svn.r6272)
;
_cell_angle_alpha 90
_cell_angle_beta 90
_cell_angle_gamma 90
_cell_formula_units_Z 4
_cell_length_a 9.4974(5)
_cell_length_b 20.7529(9)
_cell_length_c 4.8353(3)
_cell_measurement_reflns_used 758
_cell_measurement_temperature 100
_cell_measurement_theta_max 68.755
_cell_measurement_theta_min 4.261
_cell_volume 953.03(9)
_computing_cell_refinement
;
SAINT (2013) V8.38A; Integration Software for Single Crystal Data.
Bruker AXS Inc., Madison, WI 53719-1173.
;
_computing_data_collection
;
APEX 2 (2013) Bruker AXS Inc., Madison, WI 53719-1173.
;
_computing_data_reduction
;
SAINT (2013) V8.38A; Integration Software for Single Crystal Data.
Bruker AXS Inc., Madison, WI 53719-1173.
;
_computing_molecular_graphics 'Olex2 1.3 (Dolomanov et al., 2009)'
_computing_publication_material 'Olex2 1.3 (Dolomanov et al., 2009)'
_computing_structure_refinement 'SHELXL 2018/3 (Sheldrick, 2015b)'
_computing_structure_solution 'SHELXT (Sheldrick, 2015a)'
_diffrn_ambient_temperature 100
_diffrn_detector 'CCD area detector'
_diffrn_detector_area_resol_mean 8.3
_diffrn_detector_type 'Bruker APEX2 CCD'
_diffrn_measured_fraction_theta_full 1.000
_diffrn_measured_fraction_theta_max 0.994
_diffrn_measurement_device 'three-circle diffractometer'
_diffrn_measurement_device_type 'Bruker Smart APEX'
_diffrn_measurement_method '\w scans'
_diffrn_radiation_collimation 'Focusing mirrors'
_diffrn_radiation_monochromator 'Quazar MX Mirror Optics'
_diffrn_radiation_probe x-ray
_diffrn_radiation_type CuK\a
_diffrn_radiation_wavelength 1.54178
_diffrn_reflns_av_R_equivalents 0.0206
_diffrn_reflns_av_unetI/netI 0.0186
_diffrn_reflns_Laue_measured_fraction_full 1.000
_diffrn_reflns_Laue_measured_fraction_max 0.994
_diffrn_reflns_limit_h_max 11
_diffrn_reflns_limit_h_min -10
_diffrn_reflns_limit_k_max 24
_diffrn_reflns_limit_k_min -20
_diffrn_reflns_limit_l_max 5
_diffrn_reflns_limit_l_min -5
_diffrn_reflns_number 3050
_diffrn_reflns_point_group_measured_fraction_full 1.000
_diffrn_reflns_point_group_measured_fraction_max 0.994
_diffrn_reflns_theta_full 67.679
_diffrn_reflns_theta_max 70.052
_diffrn_reflns_theta_min 4.261
_diffrn_source 'Microfocus Source'
_diffrn_source_current 0.65
_diffrn_source_power 0.0291135
_diffrn_source_target Cu
_diffrn_source_type 'Incoatec I\mS High Brilliance Microsource'
_diffrn_source_voltage 44.79
_exptl_absorpt_coefficient_mu 0.748
_exptl_absorpt_correction_T_max 0.7533
_exptl_absorpt_correction_T_min 0.6447
_exptl_absorpt_correction_type multi-scan
_exptl_absorpt_process_details
;
SADABS-2016/2 (Bruker,2016/2) was used for absorption correction.
wR2(int) was 0.1066 before and 0.0441 after correction.
The Ratio of minimum to maximum transmission is 0.8558.
The \l/2 correction factor is Not present.
;
_exptl_crystal_colour 'clear light colourless'
_exptl_crystal_colour_lustre clear
_exptl_crystal_colour_modifier light
_exptl_crystal_colour_primary colourless
_exptl_crystal_density_diffrn 1.381
_exptl_crystal_description plate
_exptl_crystal_F_000 416
_exptl_crystal_size_max 0.19
_exptl_crystal_size_mid 0.13
_exptl_crystal_size_min 0.13
_refine_diff_density_max 0.133
_refine_diff_density_min -0.167
_refine_diff_density_rms 0.033
_refine_ls_extinction_coef .
_refine_ls_extinction_method none
_refine_ls_goodness_of_fit_ref 1.139
_refine_ls_hydrogen_treatment mixed
_refine_ls_matrix_type full
_refine_ls_number_parameters 74
_refine_ls_number_reflns 919
_refine_ls_number_restraints 0
_refine_ls_restrained_S_all 1.139
_refine_ls_R_factor_all 0.0518
_refine_ls_R_factor_gt 0.0408
_refine_ls_shift/su_max 0.000
_refine_ls_shift/su_mean 0.000
_refine_ls_structure_factor_coef Fsqd
_refine_ls_weighting_details 'w=1/[\s^2^(Fo^2^)+(0.0287P)^2^+0.4189P] where P=(Fo^2^+2Fc^2^)/3'
_refine_ls_weighting_scheme calc
_refine_ls_wR_factor_gt 0.0913
_refine_ls_wR_factor_ref 0.0962
_reflns_Friedel_coverage 0.000
_reflns_Friedel_fraction_full .
_reflns_Friedel_fraction_max .
_reflns_number_gt 762
_reflns_number_total 919
_reflns_threshold_expression 'I > 2\s(I)'
_cod_data_source_file DiHFLU.cif
_cod_data_source_block jw2197
_cod_database_code 4039003
_shelx_estimated_absorpt_t_max 0.909
_shelx_estimated_absorpt_t_min 0.871

loop_
_space_group_symop_id
_space_group_symop_operation_xyz
1 'x, y, z'
2 '-x+1/2, -y, z+1/2'
3 '-x, y+1/2, -z'
4 'x+1/2, -y+1/2, -z+1/2'
5 '-x, -y, -z'
6 'x-1/2, y, -z-1/2'
7 'x, -y-1/2, z'
8 '-x-1/2, y-1/2, z-1/2'

loop_
_atom_site_label
_atom_site_type_symbol
_atom_site_fract_x
_atom_site_fract_y
_atom_site_fract_z
_atom_site_U_iso_or_equiv
_atom_site_adp_type
_atom_site_occupancy
_atom_site_site_symmetry_order
_atom_site_calc_flag
_atom_site_refinement_flags_posn
_atom_site_refinement_flags_adp
_atom_site_refinement_flags_occupancy
_atom_site_disorder_assembly
_atom_site_disorder_group
O1 O 0.30884(15) 0.48160(5) 0.5517(3) 0.0479(4) Uani 1 1 d . . . . .
H1 H 0.260(3) 0.4900(12) 0.705(6) 0.101(10) Uiso 1 1 d . . . . .
C4 C 0.37259(18) 0.28536(7) 0.4433(4) 0.0391(4) Uani 1 1 d . . . . .
C5 C 0.27449(18) 0.30670(7) 0.6386(4) 0.0385(4) Uani 1 1 d . . . . .
C1 C 0.32850(19) 0.41530(8) 0.5252(4) 0.0405(4) Uani 1 1 d . . . . .
C6 C 0.25182(19) 0.37195(8) 0.6809(4) 0.0409(4) Uani 1 1 d . . . . .
H6 H 0.185232 0.386461 0.813599 0.049 Uiso 1 1 calc R U . . .
C2 C 0.42614(19) 0.39576(8) 0.3315(4) 0.0433(5) Uani 1 1 d . . . . .
H2 H 0.477684 0.426644 0.227691 0.052 Uiso 1 1 calc R U . . .
C7 C 0.2055(3) 0.250000 0.7790(6) 0.0433(6) Uani 1 2 d S T P . .
H7A H 0.102410 0.250000 0.748446 0.052 Uiso 1 2 calc R U P . .
H7B H 0.224645 0.250000 0.980219 0.052 Uiso 1 2 calc R U P . .
C3 C 0.44819(19) 0.32988(8) 0.2900(4) 0.0435(5) Uani 1 1 d . . . . .
H3 H 0.514893 0.315658 0.156890 0.052 Uiso 1 1 calc R U . . .

loop_
_atom_site_aniso_label
_atom_site_aniso_U_11
_atom_site_aniso_U_22
_atom_site_aniso_U_33
_atom_site_aniso_U_23
_atom_site_aniso_U_13
_atom_site_aniso_U_12
O1 0.0627(9) 0.0286(6) 0.0524(8) -0.0009(6) 0.0006(7) 0.0035(6)
C4 0.0421(9) 0.0333(9) 0.0419(9) 0.0004(8) -0.0062(8) 0.0009(7)
C5 0.0431(9) 0.0332(9) 0.0393(9) 0.0001(7) -0.0067(8) -0.0013(7)
C1 0.0527(10) 0.0288(8) 0.0398(9) 0.0000(7) -0.0067(8) 0.0014(7)
C6 0.0482(10) 0.0374(9) 0.0371(10) -0.0012(7) -0.0020(8) 0.0016(8)
C2 0.0501(11) 0.0337(9) 0.0460(10) 0.0047(8) -0.0008(9) -0.0044(8)
C7 0.0537(16) 0.0368(12) 0.0394(14) 0.000 -0.0002(12) 0.000
C3 0.0474(10) 0.0360(9) 0.0471(11) -0.0028(8) 0.0026(8) 0.0020(7)

loop_
_atom_type_symbol
_atom_type_description
_atom_type_scat_dispersion_real
_atom_type_scat_dispersion_imag
_atom_type_scat_source
C C 0.0181 0.0091 'International Tables Vol C Tables 4.2.6.8 and 6.1.1.4'
H H 0.0000 0.0000 'International Tables Vol C Tables 4.2.6.8 and 6.1.1.4'
O O 0.0492 0.0322 'International Tables Vol C Tables 4.2.6.8 and 6.1.1.4'

loop_
_geom_angle_atom_site_label_1
_geom_angle_atom_site_label_2
_geom_angle_atom_site_label_3
_geom_angle
_geom_angle_site_symmetry_1
_geom_angle_site_symmetry_3
C1 O1 H1 109.8(16) . .
C5 C4 C4 108.46(9) . 7_565
C3 C4 C4 131.84(10) . 7_565
C3 C4 C5 119.70(15) . .
C4 C5 C7 110.26(15) . .
C6 C5 C4 120.83(16) . .
C6 C5 C7 128.91(17) . .
C6 C1 O1 121.49(16) . .
C2 C1 O1 116.27(15) . .
C2 C1 C6 122.23(15) . .
C5 C6 H6 120.8 . .
C1 C6 C5 118.30(17) . .
C1 C6 H6 120.8 . .
C1 C2 H2 120.5 . .
C1 C2 C3 119.08(16) . .
C3 C2 H2 120.5 . .
C5 C7 C5 102.5(2) . 7_565
C5 C7 H7A 111.3 7_565 .
C5 C7 H7A 111.3 . .
C5 C7 H7B 111.3 . .
C5 C7 H7B 111.3 7_565 .
H7A C7 H7B 109.2 . .
C4 C3 C2 119.86(17) . .
C4 C3 H3 120.1 . .
C2 C3 H3 120.1 . .

loop_
_geom_bond_atom_site_label_1
_geom_bond_atom_site_label_2
_geom_bond_distance
_geom_bond_site_symmetry_2
O1 H1 0.89(3) .
O1 C1 1.3945(19) .
C4 C4 1.468(3) 7_565
C4 C5 1.399(2) .
C4 C3 1.385(2) .
C5 C6 1.386(2) .
C5 C7 1.508(2) .
C1 C6 1.381(2) .
C1 C2 1.379(2) .
C6 H6 0.9500 .
C2 H2 0.9500 .
C2 C3 1.398(2) .
C7 H7A 0.9900 .
C7 H7B 0.9900 .
C3 H3 0.9500 .

loop_
_geom_hbond_atom_site_label_D
_geom_hbond_atom_site_label_H
_geom_hbond_atom_site_label_A
_geom_hbond_distance_DH
_geom_hbond_distance_HA
_geom_hbond_distance_DA
_geom_hbond_angle_DHA
_geom_hbond_site_symmetry_A
_geom_hbond_publ_flag
O1 H1 O1 0.89(3) 1.89(3) 2.7708(13) 168(3) 2_565 yes

loop_
_geom_torsion_atom_site_label_1
_geom_torsion_atom_site_label_2
_geom_torsion_atom_site_label_3
_geom_torsion_atom_site_label_4
_geom_torsion
_geom_torsion_site_symmetry_1
_geom_torsion_site_symmetry_2
_geom_torsion_site_symmetry_3
_geom_torsion_site_symmetry_4
O1 C1 C6 C5 178.40(16) . . . .
O1 C1 C2 C3 -178.40(16) . . . .
C4 C4 C5 C6 -179.54(13) 7_565 . . .
C4 C4 C5 C7 0.42(17) 7_565 . . .
C4 C4 C3 C2 179.49(11) 7_565 . . .
C4 C5 C6 C1 0.0(3) . . . .
C4 C5 C7 C5 -0.6(3) . . . 7_565
C5 C4 C3 C2 0.1(3) . . . .
C1 C2 C3 C4 -0.2(3) . . . .
C6 C5 C7 C5 179.32(12) . . . 7_565
C6 C1 C2 C3 0.2(3) . . . .
C2 C1 C6 C5 -0.2(3) . . . .
C7 C5 C6 C1 -179.92(19) . . . .
C3 C4 C5 C6 0.0(3) . . . .
C3 C4 C5 C7 179.96(17) . . . .

_cod_database_fobs_code 4039003
